data_7212164
loop_
_publ_author_name
'Mas\'o, Nahum'
'West, Anthony R.'

_publ_section_title
;
 A new family of ferroelectric materials: Me2Nb4O11 (Me = Na and Ag)
;
_journal_issue 11
_journal_name_full 'Journal of Materials Chemistry'
_journal_page_first 2082
_journal_paper_doi 10.1039/b921115b
_journal_volume 20
_journal_year 2010
_chemical_formula_sum 'Ag2 Nb4 O11'
_chemical_formula_weight 763.35
_space_group_IT_number 9
_symmetry_cell_setting monoclinic
_symmetry_space_group_name_Hall 'C -2yc'
_symmetry_space_group_name_H-M 'C 1 c 1'
_cell_angle_alpha 90.0
_cell_angle_beta 106.1830(15)
_cell_angle_gamma 90.0
_cell_formula_units_Z 4
_cell_length_a 10.76422(11)
_cell_length_b 6.20097(5)
_cell_length_c 12.85819(13)
_cell_volume 824.259(15)
_diffrn_reflns_limit_h_max 10
_diffrn_reflns_limit_h_min 0
_diffrn_reflns_limit_k_max 6
_diffrn_reflns_limit_k_min 0
_diffrn_reflns_limit_l_max 12
_diffrn_reflns_limit_l_min -12
_diffrn_reflns_theta_max 50
_exptl_crystal_density_diffrn 6.151
_refine_ls_goodness_of_fit_all 1.19
_refine_ls_matrix_type full
_refine_ls_number_parameters 61
_refine_ls_number_reflns 434
_refine_ls_number_restraints 0
_refine_ls_R_factor_gt 0.0665
_refine_ls_shift/su_max 0.25
_refine_ls_shift/su_mean 0.04
_refine_ls_wR_factor_ref 0.0928
_cod_data_source_file b921115b.txt
_cod_data_source_block Ag2Nb4O11_phase_2
_cod_depositor_comments
;
The following automatic conversions were performed:

'_geom_bond_publ_flag' value 'N' changed to 'n' according to
/home/saulius/struct/CIF-dictionaries/cif_core.dic dictionary named
'cif_core.dic' version 2.4.2 from 2011-04-26 (78
times).

'_geom_angle_publ_flag' value 'N' changed to 'n' according
to /home/saulius/struct/CIF-dictionaries/cif_core.dic dictionary
named 'cif_core.dic' version 2.4.2 from 2011-04-26 (91 time).

Automatic conversion script
Id: cif_fix_values 1891 2012-01-12 08:04:46Z andrius 
;
_cod_original_cell_volume 824.258(12)
_cod_database_code 7212164

loop_
_symmetry_equiv_pos_site_id
_symmetry_equiv_pos_as_xyz
1 +x,+y,+z
2 +x,-y,+z+1/2
101 +x+1/2,+y+1/2,+z
102 +x+1/2,-y+1/2,+z+1/2

loop_
_atom_site_type_symbol
_atom_site_label
_atom_site_fract_x
_atom_site_fract_y
_atom_site_fract_z
_atom_site_occupancy
_atom_site_thermal_displace_type
_atom_site_U_iso_or_equiv
_atom_site_symmetry_multiplicity
Nb Nb1 0.1811(10) 0.5660(7) 0.2504(19) 1.0 Uiso 0.0086(7) 4
Nb Nb2 0.81794(17) 0.5720(8) 0.2496(4) 1.0 Uiso 0.0064(6) 4
Nb Nb3 0.00116(35) 0.1182(4) 0.2543(5) 1.0 Uiso 0.0081(6) 4
Nb Nb4 0.2532(4) 0.2589(11) 0.5034(6) 1.0 Uiso 0.0100(5) 4
Ag Ag1 0.07666(30) 0.2469(8) 0.98553(18) 1.0 Uiso 0.0144(5) 4
Ag Ag2 0.92054(32) 0.2542(10) 0.51562(18) 1.0 Uiso 0.0281(6) 4
O O1 0.22835(35) 0.527(4) 0.4053(7) 1.0 Uiso 0.0009(9) 4
O O2 0.76951(34) 0.504(4) 0.0922(7) 1.0 Uiso 0.0009(9) 4
O O3 0.15802(35) 0.564(4) 0.0909(7) 1.0 Uiso 0.0009(9) 4
O O4 0.84120(34) 0.617(4) 0.4099(7) 1.0 Uiso 0.0009(9) 4
O O5 0.08384(35) 0.144(4) 0.4195(7) 1.0 Uiso 0.0009(9) 4
O O6 0.92133(34) 0.130(4) 0.1051(7) 1.0 Uiso 0.0009(9) 4
O O7 0.12585(35) 0.880(4) 0.2357(7) 1.0 Uiso 0.0009(9) 4
O O8 0.87636(34) 0.877(5) 0.2496(7) 1.0 Uiso 0.0009(9) 4
O O9 0.15993(35) 0.268(5) 0.2179(6) 1.0 Uiso 0.0009(9) 4
O O10 0.83661(35) 0.251(6) 0.2771(6) 1.0 Uiso 0.0009(9) 4
O O11 -0.00288(35) 0.4958(25) 0.2382(7) 1.0 Uiso 0.0009(9) 4

loop_
_atom_type_symbol
_atom_type_number_in_cell
Nb 16.0
Ag 8.0
O 44.0

loop_
_geom_angle_atom_site_label_1
_geom_angle_atom_site_label_2
_geom_angle_atom_site_label_3
_geom_angle
_geom_angle_site_symmetry_1
_geom_angle_site_symmetry_3
_geom_angle_publ_flag
O1 Nb1 O3 169.1(9) 1_555 1_555 n
O1 Nb1 O7 101.6(11) 1_555 1_555 n
O1 Nb1 O9 95.1(10) 1_555 1_555 n
O1 Nb1 O10 85.8(9) 1_555 101_455 n
O1 Nb1 O11 91.4(10) 1_555 1_555 n
O3 Nb1 O7 87.8(11) 1_555 1_555 n
O3 Nb1 O9 78.0(11) 1_555 1_555 n
O3 Nb1 O10 92.2(10) 1_555 101_455 n
O3 Nb1 O11 94.7(8) 1_555 1_555 n
O7 Nb1 O9 154.3(9) 1_555 1_555 n
O7 Nb1 O10 70.8(10) 1_555 101_455 n
O7 Nb1 O11 86.8(6) 1_555 1_555 n
O9 Nb1 O10 130.4(11) 1_555 101_455 n
O9 Nb1 O11 73.4(5) 1_555 1_555 n
O10 Nb1 O11 156.3(11) 101_455 1_555 n
O2 Nb2 O4 171.0(5) 1_555 1_555 n
O2 Nb2 O7 80.8(4) 1_555 101_545 n
O2 Nb2 O8 101.2(7) 1_555 1_555 n
O2 Nb2 O9 87.4(5) 1_555 101_555 n
O2 Nb2 O10 87.4(7) 1_555 1_555 n
O2 Nb2 O11 82.1(4) 1_555 1_655 n
O4 Nb2 O7 90.2(5) 1_555 101_545 n
O4 Nb2 O8 85.3(7) 1_555 1_555 n
O4 Nb2 O9 88.9(5) 1_555 101_555 n
O4 Nb2 O10 88.9(8) 1_555 1_555 n
O4 Nb2 O11 104.79(34) 1_555 1_655 n
O7 Nb2 O8 138.8(6) 101_545 1_555 n
O7 Nb2 O9 67.6(9) 101_545 101_555 n
O7 Nb2 O10 63.7(6) 101_545 1_555 n
O7 Nb2 O11 135.3(8) 101_545 1_655 n
O8 Nb2 O9 71.3(8) 1_555 101_555 n
O8 Nb2 O10 156.64(32) 1_555 1_555 n
O8 Nb2 O11 85.1(5) 1_555 1_655 n
O9 Nb2 O10 131.3(7) 101_555 1_555 n
O9 Nb2 O11 151.8(7) 101_555 1_655 n
O10 Nb2 O11 74.5(5) 1_555 1_655 n
O5 Nb3 O6 173.0(9) 1_555 1_455 n
O5 Nb3 O7 93.9(6) 1_555 1_545 n
O5 Nb3 O8 100.5(6) 1_555 1_445 n
O5 Nb3 O9 92.9(4) 1_555 1_555 n
O5 Nb3 O10 87.9(4) 1_555 1_455 n
O5 Nb3 O11 90.3(7) 1_555 1_555 n
O6 Nb3 O7 92.1(6) 1_455 1_545 n
O6 Nb3 O8 83.5(6) 1_455 1_445 n
O6 Nb3 O9 85.6(5) 1_455 1_555 n
O6 Nb3 O10 87.8(4) 1_455 1_455 n
O6 Nb3 O11 83.0(8) 1_455 1_555 n
O7 Nb3 O8 85.0(7) 1_545 1_445 n
O7 Nb3 O9 72.3(9) 1_545 1_555 n
O7 Nb3 O10 157.7(11) 1_545 1_455 n
O7 Nb3 O11 134.7(6) 1_545 1_555 n
O8 Nb3 O9 154.3(9) 1_445 1_555 n
O8 Nb3 O10 72.9(11) 1_445 1_455 n
O8 Nb3 O11 138.4(6) 1_445 1_555 n
O9 Nb3 O10 129.9(12) 1_555 1_455 n
O9 Nb3 O11 62.4(8) 1_555 1_555 n
O10 Nb3 O11 67.4(10) 1_455 1_555 n
O1 Nb4 O2 177.2(5) 1_555 102_455 n
O1 Nb4 O3 84.4(7) 1_555 2_565 n
O1 Nb4 O4 89.4(8) 1_555 101_445 n
O1 Nb4 O5 90.8(7) 1_555 1_555 n
O1 Nb4 O6 93.5(7) 1_555 102_455 n
O2 Nb4 O3 96.0(7) 102_455 2_565 n
O2 Nb4 O4 90.3(8) 102_455 101_445 n
O2 Nb4 O5 86.4(7) 102_455 1_555 n
O2 Nb4 O6 89.3(7) 102_455 102_455 n
O3 Nb4 O4 173.8(10) 2_565 101_445 n
O3 Nb4 O5 88.1(6) 2_565 1_555 n
O3 Nb4 O6 87.5(6) 2_565 102_455 n
O4 Nb4 O5 92.0(6) 101_445 1_555 n
O4 Nb4 O6 92.9(5) 101_445 102_455 n
O5 Nb4 O6 173.5(6) 1_555 102_455 n
Nb1 O1 Nb4 133.2(11) 1_555 1_555 n
Nb2 O2 Nb4 136.1(10) 1_555 102_554 n
Nb1 O3 Nb4 128.7(9) 1_555 2_564 n
Nb2 O4 Nb4 138.7(7) 1_555 101_555 n
Nb3 O5 Nb4 131.1(6) 1_555 1_555 n
Nb3 O6 Nb4 138.1(7) 1_655 102_554 n
Nb1 O7 Nb2 104.5(5) 1_555 101_455 n
Nb1 O7 Nb3 149.7(9) 1_555 1_565 n
Nb2 O7 Nb3 102.5(11) 101_455 1_565 n
Nb2 O8 Nb3 156.8(8) 1_555 1_665 n
Nb1 O9 Nb2 119.7(7) 1_555 101_445 n
Nb1 O9 Nb3 115.8(10) 1_555 1_555 n
Nb2 O9 Nb3 112.0(13) 101_445 1_555 n
Nb1 O10 Nb2 120.2(8) 101_545 1_555 n
Nb1 O10 Nb3 117.8(18) 101_545 1_655 n
Nb2 O10 Nb3 114.8(10) 1_555 1_655 n
Nb1 O11 Nb2 152.6(9) 1_555 1_455 n
Nb1 O11 Nb3 102.6(5) 1_555 1_555 n
Nb2 O11 Nb3 102.7(5) 1_455 1_555 n

loop_
_geom_bond_atom_site_label_1
_geom_bond_atom_site_label_2
_geom_bond_distance
_geom_bond_site_symmetry_2
_geom_bond_publ_flag
Nb1 O1 1.928(27) 1_555 n
Nb1 O3 1.997(28) 1_555 n
Nb1 O7 2.029(26) 1_555 n
Nb1 O8 2.411(19) 101_445 n
Nb1 O9 1.893(31) 1_555 n
Nb1 O10 1.980(25) 101_455 n
Nb1 O11 1.990(14) 1_555 n
Nb2 O2 1.988(11) 1_555 n
Nb2 O4 2.026(11) 1_555 n
Nb2 O7 2.349(14) 101_545 n
Nb2 O8 1.990(27) 1_555 n
Nb2 O9 2.038(19) 101_555 n
Nb2 O10 2.02(4) 1_555 n
Nb2 O11 2.030(7) 1_655 n
Nb3 O5 2.067(10) 1_555 n
Nb3 O6 1.873(10) 1_455 n
Nb3 O7 2.054(20) 1_545 n
Nb3 O8 2.002(22) 1_445 n
Nb3 O9 2.110(15) 1_555 n
Nb3 O10 2.047(17) 1_455 n
Nb3 O11 2.350(16) 1_555 n
Nb4 O1 2.060(20) 1_555 n
Nb4 O2 1.972(20) 102_455 n
Nb4 O3 2.042(17) 2_565 n
Nb4 O4 1.935(15) 101_445 n
Nb4 O5 1.974(11) 1_555 n
Nb4 O6 2.035(10) 102_455 n
Ag1 O1 2.574(14) 2_565 n
Ag1 O2 2.621(14) 101_446 n
Ag1 O3 2.408(21) 1_556 n
Ag1 O4 2.589(9) 2_465 n
Ag1 O5 2.578(24) 2_555 n
Ag1 O6 2.668(10) 1_456 n
Ag2 O1 2.576(13) 101_545 n
Ag2 O2 2.598(15) 2_565 n
Ag2 O3 2.714(12) 2_665 n
Ag2 O4 2.646(22) 1_555 n
Ag2 O5 2.509(10) 1_655 n
Ag2 O6 2.646(23) 2_555 n
O1 Nb1 1.928(27) 1_555 n
O1 Nb4 2.060(20) 1_555 n
O1 Ag1 2.574(14) 2_564 n
O1 Ag2 2.576(13) 101_455 n
O2 Nb2 1.988(11) 1_555 n
O2 Nb4 1.972(20) 102_554 n
O2 Ag1 2.621(14) 101_554 n
O2 Ag2 2.598(15) 2_564 n
O3 Nb1 1.997(28) 1_555 n
O3 Nb4 2.042(17) 2_564 n
O3 Ag1 2.408(21) 1_554 n
O3 Ag2 2.714(12) 2_464 n
O4 Nb2 2.026(11) 1_555 n
O4 Nb4 1.935(15) 101_555 n
O4 Ag1 2.589(9) 2_664 n
O4 Ag2 2.646(22) 1_555 n
O5 Nb3 2.067(10) 1_555 n
O5 Nb4 1.974(11) 1_555 n
O5 Ag1 2.578(24) 2_554 n
O5 Ag2 2.509(10) 1_455 n
O6 Nb3 1.873(10) 1_655 n
O6 Nb4 2.035(10) 102_554 n
O6 Ag1 2.668(10) 1_654 n
O6 Ag2 2.646(23) 2_554 n
O7 Nb1 2.029(26) 1_555 n
O7 Nb2 2.349(14) 101_455 n
O7 Nb3 2.054(20) 1_565 n
O8 Nb1 2.411(19) 101_555 n
O8 Nb2 1.990(27) 1_555 n
O8 Nb3 2.002(22) 1_665 n
O9 Nb1 1.893(31) 1_555 n
O9 Nb2 2.038(19) 101_445 n
O9 Nb3 2.110(15) 1_555 n
O10 Nb1 1.980(25) 101_545 n
O10 Nb2 2.02(4) 1_555 n
O10 Nb3 2.047(17) 1_655 n
O11 Nb1 1.990(14) 1_555 n
O11 Nb2 2.030(7) 1_455 n
O11 Nb3 2.350(16) 1_555 n
